data_1565291
loop_
_publ_author_name
'Ershova, Irina V.'
'Bogomyakov, Artem S.'
'Kubrin, Stanislav P.'
'Fukin, Georgy K.'
'Piskunov, Alexandr V.'

_publ_section_title
;
 Electron-donating substituent influence on the spin-crossover phenomenon
 in iron(III) bis-o-iminobenzosemiquinonates
;
_journal_name_full 'Inorganica Chimica Acta'
_journal_page_first 119402
_journal_paper_doi 10.1016/j.ica.2019.119402
_journal_volume 503
_journal_year 2020
_chemical_formula_sum 'C44 H58 Fe N5 O2'
_chemical_formula_weight 744.80
_space_group_crystal_system monoclinic
_space_group_IT_number 14
_space_group_name_Hall '-P 2yn'
_space_group_name_H-M_alt 'P 1 21/n 1'
_atom_sites_solution_hydrogens geom
_atom_sites_solution_primary dual
_atom_sites_solution_secondary difmap
_audit_creation_method SHELXL-2014/7
_cell_angle_alpha 90
_cell_angle_beta 104.7149(12)
_cell_angle_gamma 90
_cell_formula_units_Z 4
_cell_length_a 13.1502(8)
_cell_length_b 23.8084(15)
_cell_length_c 13.8540(9)
_cell_measurement_reflns_used 9599
_cell_measurement_temperature 100(2)
_cell_measurement_theta_max 33.75
_cell_measurement_theta_min 3.16
_cell_volume 4195.2(5)
_computing_data_collection APEX3
_diffrn_ambient_temperature 100(2)
_diffrn_measured_fraction_theta_full 0.998
_diffrn_measured_fraction_theta_max 0.999
_diffrn_radiation_type MoK\a
_diffrn_radiation_wavelength 0.71073
_diffrn_reflns_av_R_equivalents 0.0324
_diffrn_reflns_av_unetI/netI 0.0237
_diffrn_reflns_Laue_measured_fraction_full 0.998
_diffrn_reflns_Laue_measured_fraction_max 0.999
_diffrn_reflns_limit_h_max 18
_diffrn_reflns_limit_h_min -18
_diffrn_reflns_limit_k_max 33
_diffrn_reflns_limit_k_min -33
_diffrn_reflns_limit_l_max 19
_diffrn_reflns_limit_l_min -19
_diffrn_reflns_number 57665
_diffrn_reflns_point_group_measured_fraction_full 0.998
_diffrn_reflns_point_group_measured_fraction_max 0.999
_diffrn_reflns_theta_full 25.242
_diffrn_reflns_theta_max 30.000
_diffrn_reflns_theta_min 2.288
_exptl_absorpt_coefficient_mu 0.400
_exptl_absorpt_correction_T_max 0.9012
_exptl_absorpt_correction_T_min 0.8069
_exptl_absorpt_correction_type multi-scan
_exptl_absorpt_process_details SADABS-2016/2
_exptl_crystal_colour black
_exptl_crystal_density_diffrn 1.179
_exptl_crystal_description prism
_exptl_crystal_F_000 1596
_exptl_crystal_size_max 0.390
_exptl_crystal_size_mid 0.350
_exptl_crystal_size_min 0.260
_refine_diff_density_max 0.687
_refine_diff_density_min -0.553
_refine_diff_density_rms 0.052
_refine_ls_extinction_coef .
_refine_ls_extinction_method none
_refine_ls_goodness_of_fit_ref 1.026
_refine_ls_hydrogen_treatment constr
_refine_ls_matrix_type full
_refine_ls_number_parameters 485
_refine_ls_number_reflns 12222
_refine_ls_number_restraints 0
_refine_ls_restrained_S_all 1.026
_refine_ls_R_factor_all 0.0446
_refine_ls_R_factor_gt 0.0359
_refine_ls_shift/su_max 0.001
_refine_ls_shift/su_mean 0.000
_refine_ls_structure_factor_coef Fsqd
_refine_ls_weighting_details 'w=1/[\s^2^(Fo^2^)+(0.0434P)^2^+2.2063P] where P=(Fo^2^+2Fc^2^)/3'
_refine_ls_weighting_scheme calc
_refine_ls_wR_factor_gt 0.0895
_refine_ls_wR_factor_ref 0.0927
_reflns_Friedel_coverage 0.000
_reflns_Friedel_fraction_full .
_reflns_Friedel_fraction_max .
_reflns_number_gt 10556
_reflns_number_total 12222
_reflns_threshold_expression 'I > 2\s(I)'
_cod_data_source_file ICA-2020-503-119402.cif
_cod_data_source_block isqfennn_100
_cod_original_sg_symbol_H-M 'P 21/n'
_cod_database_code 1565291
_shelx_shelxl_version_number 2014/7
_shelx_space_group_comment
;
The symmetry employed for this shelxl refinement is uniquely defined
by the following loop, which should always be used as a source of
symmetry information in preference to the above space-group names.
They are only intended as comments.
;
_shelx_estimated_absorpt_t_min 0.860
_shelx_estimated_absorpt_t_max 0.903

loop_
_space_group_symop_operation_xyz
'x, y, z'
'-x+1/2, y+1/2, -z+1/2'
'-x, -y, -z'
'x-1/2, -y-1/2, z-1/2'

loop_
_atom_site_label
_atom_site_type_symbol
_atom_site_fract_x
_atom_site_fract_y
_atom_site_fract_z
_atom_site_U_iso_or_equiv
_atom_site_adp_type
_atom_site_occupancy
_atom_site_site_symmetry_order
_atom_site_calc_flag
_atom_site_refinement_flags_posn
_atom_site_refinement_flags_adp
_atom_site_refinement_flags_occupancy
_atom_site_disorder_assembly
_atom_site_disorder_group
Fe1 Fe 0.29620(2) 0.35363(2) 0.41068(2) 0.01158(5) Uani 1 1 d . . . . .
O1 O 0.15491(6) 0.37002(4) 0.35319(6) 0.01391(16) Uani 1 1 d . . . . .
O2 O 0.44026(6) 0.34871(4) 0.47009(6) 0.01386(16) Uani 1 1 d . . . . .
N1 N 0.31554(7) 0.38667(4) 0.29203(7) 0.01244(18) Uani 1 1 d . . . . .
N2 N 0.28896(7) 0.37062(4) 0.54208(7) 0.01118(17) Uani 1 1 d . . . . .
C1 C 0.13462(8) 0.38107(5) 0.25784(8) 0.0120(2) Uani 1 1 d . . . . .
C2 C 0.22474(8) 0.39368(5) 0.22103(8) 0.0121(2) Uani 1 1 d . . . . .
C3 C 0.21283(9) 0.41009(5) 0.12084(9) 0.0144(2) Uani 1 1 d . . . . .
H3A H 0.2724 0.4207 0.0981 0.017 Uiso 1 1 calc R U . . .
C4 C 0.11414(9) 0.41054(5) 0.05641(8) 0.0133(2) Uani 1 1 d . . . . .
C5 C 0.02612(9) 0.39488(5) 0.09384(8) 0.0136(2) Uani 1 1 d . . . . .
H5A H -0.0413 0.3945 0.0481 0.016 Uiso 1 1 calc R U . . .
C6 C 0.03237(8) 0.38029(5) 0.19174(8) 0.0122(2) Uani 1 1 d . . . . .
C7 C 0.10086(9) 0.42246(5) -0.05490(9) 0.0158(2) Uani 1 1 d . . . . .
C8 C 0.13227(11) 0.36859(6) -0.10200(10) 0.0229(3) Uani 1 1 d . . . . .
H8A H 0.2039 0.3577 -0.0665 0.034 Uiso 1 1 calc R U . . .
H8B H 0.1294 0.3756 -0.1723 0.034 Uiso 1 1 calc R U . . .
H8C H 0.0835 0.3382 -0.0971 0.034 Uiso 1 1 calc R U . . .
C9 C 0.17245(11) 0.47105(6) -0.06951(10) 0.0219(3) Uani 1 1 d . . . . .
H9A H 0.2460 0.4611 -0.0393 0.033 Uiso 1 1 calc R U . . .
H9B H 0.1543 0.5050 -0.0375 0.033 Uiso 1 1 calc R U . . .
H9C H 0.1627 0.4780 -0.1410 0.033 Uiso 1 1 calc R U . . .
C10 C -0.01257(10) 0.43798(6) -0.10959(9) 0.0212(2) Uani 1 1 d . . . . .
H10A H -0.0351 0.4706 -0.0771 0.032 Uiso 1 1 calc R U . . .
H10B H -0.0591 0.4061 -0.1072 0.032 Uiso 1 1 calc R U . . .
H10C H -0.0158 0.4471 -0.1793 0.032 Uiso 1 1 calc R U . . .
C11 C -0.06190(9) 0.36109(5) 0.22921(9) 0.0147(2) Uani 1 1 d . . . . .
C12 C -0.16369(9) 0.36197(6) 0.14570(10) 0.0202(2) Uani 1 1 d . . . . .
H12A H -0.1788 0.4005 0.1216 0.030 Uiso 1 1 calc R U . . .
H12B H -0.2218 0.3480 0.1714 0.030 Uiso 1 1 calc R U . . .
H12C H -0.1556 0.3380 0.0906 0.030 Uiso 1 1 calc R U . . .
C13 C -0.04287(10) 0.30052(6) 0.26826(11) 0.0249(3) Uani 1 1 d . . . . .
H13A H -0.1033 0.2878 0.2918 0.037 Uiso 1 1 calc R U . . .
H13B H 0.0207 0.2993 0.3235 0.037 Uiso 1 1 calc R U . . .
H13C H -0.0339 0.2759 0.2144 0.037 Uiso 1 1 calc R U . . .
C14 C -0.07642(10) 0.40027(6) 0.31298(10) 0.0225(3) Uani 1 1 d . . . . .
H14A H -0.0867 0.4389 0.2879 0.034 Uiso 1 1 calc R U . . .
H14B H -0.0138 0.3986 0.3691 0.034 Uiso 1 1 calc R U . . .
H14C H -0.1381 0.3883 0.3353 0.034 Uiso 1 1 calc R U . . .
C15 C 0.41356(8) 0.40109(5) 0.27121(8) 0.0126(2) Uani 1 1 d . . . . .
C16 C 0.46754(9) 0.36113(5) 0.22970(9) 0.0174(2) Uani 1 1 d . . . . .
C17 C 0.56448(10) 0.37633(6) 0.21417(10) 0.0205(2) Uani 1 1 d . . . . .
H17A H 0.6031 0.3496 0.1870 0.025 Uiso 1 1 calc R U . . .
C18 C 0.60567(9) 0.42951(6) 0.23746(10) 0.0203(2) Uani 1 1 d . . . . .
H18A H 0.6713 0.4393 0.2253 0.024 Uiso 1 1 calc R U . . .
C19 C 0.55042(10) 0.46841(6) 0.27865(10) 0.0205(2) Uani 1 1 d . . . . .
H19A H 0.5786 0.5050 0.2942 0.025 Uiso 1 1 calc R U . . .
C20 C 0.45436(9) 0.45473(5) 0.29756(10) 0.0174(2) Uani 1 1 d . . . . .
C21 C 0.42334(12) 0.30328(6) 0.20310(13) 0.0311(3) Uani 1 1 d . . . . .
H21A H 0.4568 0.2863 0.1545 0.047 Uiso 1 1 calc R U . . .
H21B H 0.3473 0.3059 0.1741 0.047 Uiso 1 1 calc R U . . .
H21C H 0.4371 0.2800 0.2633 0.047 Uiso 1 1 calc R U . . .
C22 C 0.39707(12) 0.49622(6) 0.34642(14) 0.0318(3) Uani 1 1 d . . . . .
H22A H 0.4366 0.5315 0.3581 0.048 Uiso 1 1 calc R U . . .
H22B H 0.3904 0.4810 0.4102 0.048 Uiso 1 1 calc R U . . .
H22C H 0.3269 0.5032 0.3027 0.048 Uiso 1 1 calc R U . . .
C23 C 0.46662(8) 0.35343(5) 0.56739(8) 0.01179(19) Uani 1 1 d . . . . .
C24 C 0.38234(8) 0.36755(5) 0.61127(8) 0.01143(19) Uani 1 1 d . . . . .
C25 C 0.40112(9) 0.37712(5) 0.71529(8) 0.0134(2) Uani 1 1 d . . . . .
H25A H 0.3451 0.3873 0.7436 0.016 Uiso 1 1 calc R U . . .
C26 C 0.50163(9) 0.37139(5) 0.77458(9) 0.0144(2) Uani 1 1 d . . . . .
C27 C 0.58352(9) 0.35444(5) 0.72937(9) 0.0145(2) Uani 1 1 d . . . . .
H27A H 0.6517 0.3489 0.7720 0.017 Uiso 1 1 calc R U . . .
C28 C 0.57065(8) 0.34561(5) 0.62860(9) 0.0124(2) Uani 1 1 d . . . . .
C29 C 0.53097(9) 0.38189(6) 0.88718(9) 0.0182(2) Uani 1 1 d . . . . .
C30 C 0.43790(11) 0.40437(7) 0.92322(10) 0.0274(3) Uani 1 1 d . . . . .
H30A H 0.3806 0.3768 0.9084 0.041 Uiso 1 1 calc R U . . .
H30B H 0.4134 0.4397 0.8889 0.041 Uiso 1 1 calc R U . . .
H30C H 0.4600 0.4109 0.9954 0.041 Uiso 1 1 calc R U . . .
C31 C 0.56809(13) 0.32650(7) 0.94082(10) 0.0287(3) Uani 1 1 d . . . . .
H31A H 0.5100 0.2995 0.9269 0.043 Uiso 1 1 calc R U . . .
H31B H 0.5914 0.3332 1.0129 0.043 Uiso 1 1 calc R U . . .
H31C H 0.6267 0.3114 0.9170 0.043 Uiso 1 1 calc R U . . .
C32 C 0.62013(11) 0.42554(7) 0.91472(11) 0.0285(3) Uani 1 1 d . . . . .
H32A H 0.6827 0.4109 0.8971 0.043 Uiso 1 1 calc R U . . .
H32B H 0.6368 0.4330 0.9866 0.043 Uiso 1 1 calc R U . . .
H32C H 0.5976 0.4604 0.8780 0.043 Uiso 1 1 calc R U . . .
C33 C 0.66080(9) 0.32911(5) 0.58321(9) 0.0143(2) Uani 1 1 d . . . . .
C34 C 0.76448(9) 0.32328(6) 0.66369(10) 0.0205(2) Uani 1 1 d . . . . .
H34A H 0.7572 0.2941 0.7114 0.031 Uiso 1 1 calc R U . . .
H34B H 0.7818 0.3591 0.6987 0.031 Uiso 1 1 calc R U . . .
H34C H 0.8208 0.3129 0.6324 0.031 Uiso 1 1 calc R U . . .
C35 C 0.67541(10) 0.37430(6) 0.50846(10) 0.0216(3) Uani 1 1 d . . . . .
H35A H 0.6109 0.3774 0.4546 0.032 Uiso 1 1 calc R U . . .
H35B H 0.7340 0.3638 0.4804 0.032 Uiso 1 1 calc R U . . .
H35C H 0.6906 0.4105 0.5428 0.032 Uiso 1 1 calc R U . . .
C36 C 0.63647(10) 0.27222(6) 0.52982(11) 0.0249(3) Uani 1 1 d . . . . .
H36A H 0.6269 0.2436 0.5776 0.037 Uiso 1 1 calc R U . . .
H36B H 0.6950 0.2614 0.5019 0.037 Uiso 1 1 calc R U . . .
H36C H 0.5720 0.2754 0.4759 0.037 Uiso 1 1 calc R U . . .
C37 C 0.19449(8) 0.38176(5) 0.57235(8) 0.0115(2) Uani 1 1 d . . . . .
C38 C 0.14381(9) 0.33691(5) 0.60596(9) 0.0142(2) Uani 1 1 d . . . . .
C39 C 0.04787(9) 0.34733(5) 0.62802(9) 0.0175(2) Uani 1 1 d . . . . .
H39A H 0.0112 0.3173 0.6492 0.021 Uiso 1 1 calc R U . . .
C40 C 0.00519(9) 0.40085(6) 0.61951(9) 0.0179(2) Uani 1 1 d . . . . .
H40A H -0.0603 0.4073 0.6348 0.021 Uiso 1 1 calc R U . . .
C41 C 0.05809(9) 0.44496(5) 0.58871(9) 0.0167(2) Uani 1 1 d . . . . .
H41A H 0.0295 0.4818 0.5852 0.020 Uiso 1 1 calc R U . . .
C42 C 0.15281(9) 0.43609(5) 0.56277(8) 0.0138(2) Uani 1 1 d . . . . .
C43 C 0.19175(10) 0.27911(5) 0.61794(11) 0.0220(3) Uani 1 1 d . . . . .
H43A H 0.1433 0.2527 0.6374 0.033 Uiso 1 1 calc R U . . .
H43B H 0.2583 0.2799 0.6697 0.033 Uiso 1 1 calc R U . . .
H43C H 0.2049 0.2670 0.5546 0.033 Uiso 1 1 calc R U . . .
C44 C 0.20564(10) 0.48353(5) 0.52224(11) 0.0208(2) Uani 1 1 d . . . . .
H44A H 0.2815 0.4824 0.5527 0.031 Uiso 1 1 calc R U . . .
H44B H 0.1772 0.5195 0.5379 0.031 Uiso 1 1 calc R U . . .
H44C H 0.1926 0.4796 0.4497 0.031 Uiso 1 1 calc R U . . .
N1S N 0.27052(8) 0.27453(5) 0.37955(8) 0.0201(2) Uani 1 1 d . . . . .
N2S N 0.33448(9) 0.23794(5) 0.40708(8) 0.0209(2) Uani 1 1 d . . . . .
N3S N 0.39069(12) 0.20042(6) 0.42824(12) 0.0398(3) Uani 1 1 d . . . . .

loop_
_atom_site_aniso_label
_atom_site_aniso_U_11
_atom_site_aniso_U_22
_atom_site_aniso_U_33
_atom_site_aniso_U_23
_atom_site_aniso_U_13
_atom_site_aniso_U_12
Fe1 0.00842(7) 0.01572(8) 0.01002(8) 0.00017(6) 0.00129(5) 0.00080(6)
O1 0.0102(4) 0.0204(4) 0.0109(4) 0.0015(3) 0.0022(3) 0.0011(3)
O2 0.0098(3) 0.0197(4) 0.0117(4) -0.0004(3) 0.0021(3) 0.0012(3)
N1 0.0088(4) 0.0157(5) 0.0126(4) -0.0004(3) 0.0024(3) -0.0002(3)
N2 0.0083(4) 0.0130(4) 0.0119(4) 0.0006(3) 0.0021(3) 0.0010(3)
C1 0.0105(5) 0.0138(5) 0.0115(5) 0.0001(4) 0.0027(4) 0.0009(4)
C2 0.0098(4) 0.0136(5) 0.0128(5) 0.0002(4) 0.0024(4) 0.0001(4)
C3 0.0122(5) 0.0179(5) 0.0137(5) 0.0016(4) 0.0039(4) -0.0003(4)
C4 0.0138(5) 0.0138(5) 0.0120(5) 0.0004(4) 0.0023(4) 0.0009(4)
C5 0.0110(5) 0.0148(5) 0.0134(5) 0.0002(4) 0.0000(4) 0.0004(4)
C6 0.0093(5) 0.0126(5) 0.0141(5) 0.0003(4) 0.0020(4) 0.0003(4)
C7 0.0161(5) 0.0194(6) 0.0114(5) 0.0014(4) 0.0025(4) 0.0016(4)
C8 0.0272(6) 0.0255(7) 0.0155(6) -0.0018(5) 0.0044(5) 0.0049(5)
C9 0.0235(6) 0.0249(6) 0.0178(6) 0.0061(5) 0.0064(5) -0.0007(5)
C10 0.0191(6) 0.0288(7) 0.0136(5) 0.0044(5) 0.0002(4) 0.0034(5)
C11 0.0091(5) 0.0186(6) 0.0160(5) 0.0022(4) 0.0026(4) -0.0009(4)
C12 0.0100(5) 0.0278(7) 0.0213(6) 0.0017(5) 0.0009(4) -0.0022(4)
C13 0.0169(6) 0.0220(6) 0.0341(7) 0.0098(5) 0.0033(5) -0.0035(5)
C14 0.0141(5) 0.0344(7) 0.0201(6) -0.0034(5) 0.0063(5) 0.0014(5)
C15 0.0092(4) 0.0171(5) 0.0109(5) 0.0013(4) 0.0015(4) -0.0003(4)
C16 0.0144(5) 0.0209(6) 0.0181(5) -0.0041(4) 0.0062(4) -0.0024(4)
C17 0.0160(5) 0.0252(6) 0.0225(6) -0.0037(5) 0.0092(5) 0.0005(5)
C18 0.0123(5) 0.0275(7) 0.0217(6) 0.0034(5) 0.0057(4) -0.0026(4)
C19 0.0175(6) 0.0182(6) 0.0263(6) 0.0015(5) 0.0064(5) -0.0046(4)
C20 0.0159(5) 0.0151(5) 0.0220(6) 0.0013(4) 0.0063(4) 0.0002(4)
C21 0.0286(7) 0.0252(7) 0.0463(9) -0.0180(6) 0.0220(7) -0.0079(6)
C22 0.0329(8) 0.0165(6) 0.0537(10) -0.0077(6) 0.0248(7) -0.0028(5)
C23 0.0099(4) 0.0121(5) 0.0128(5) 0.0007(4) 0.0019(4) -0.0001(4)
C24 0.0091(4) 0.0113(5) 0.0132(5) 0.0007(4) 0.0015(4) 0.0003(4)
C25 0.0112(5) 0.0161(5) 0.0128(5) -0.0006(4) 0.0026(4) 0.0004(4)
C26 0.0128(5) 0.0167(5) 0.0126(5) -0.0003(4) 0.0013(4) 0.0000(4)
C27 0.0106(5) 0.0169(5) 0.0145(5) 0.0004(4) 0.0004(4) 0.0005(4)
C28 0.0087(4) 0.0128(5) 0.0150(5) 0.0014(4) 0.0017(4) 0.0001(4)
C29 0.0149(5) 0.0261(6) 0.0118(5) -0.0024(4) 0.0000(4) 0.0031(4)
C30 0.0215(6) 0.0451(9) 0.0150(6) -0.0056(6) 0.0034(5) 0.0077(6)
C31 0.0369(8) 0.0328(8) 0.0151(6) 0.0033(5) 0.0039(5) 0.0099(6)
C32 0.0240(6) 0.0376(8) 0.0205(6) -0.0090(6) -0.0008(5) -0.0062(6)
C33 0.0089(5) 0.0167(5) 0.0172(5) 0.0009(4) 0.0030(4) 0.0023(4)
C34 0.0098(5) 0.0296(7) 0.0211(6) 0.0037(5) 0.0020(4) 0.0037(4)
C35 0.0154(5) 0.0291(7) 0.0221(6) 0.0072(5) 0.0081(5) 0.0029(5)
C36 0.0175(6) 0.0233(7) 0.0344(7) -0.0089(5) 0.0075(5) 0.0016(5)
C37 0.0083(4) 0.0156(5) 0.0099(5) -0.0003(4) 0.0009(4) 0.0001(4)
C38 0.0126(5) 0.0155(5) 0.0144(5) 0.0000(4) 0.0028(4) -0.0011(4)
C39 0.0136(5) 0.0215(6) 0.0184(5) 0.0008(4) 0.0057(4) -0.0025(4)
C40 0.0124(5) 0.0254(6) 0.0169(5) -0.0008(5) 0.0059(4) 0.0017(4)
C41 0.0140(5) 0.0190(6) 0.0168(5) -0.0008(4) 0.0036(4) 0.0046(4)
C42 0.0114(5) 0.0149(5) 0.0145(5) 0.0001(4) 0.0023(4) 0.0008(4)
C43 0.0215(6) 0.0141(5) 0.0329(7) 0.0033(5) 0.0115(5) 0.0002(4)
C44 0.0186(6) 0.0152(6) 0.0299(7) 0.0040(5) 0.0089(5) 0.0014(4)
N1S 0.0174(5) 0.0194(5) 0.0219(5) -0.0033(4) 0.0020(4) -0.0003(4)
N2S 0.0236(5) 0.0198(5) 0.0194(5) 0.0018(4) 0.0055(4) -0.0014(4)
N3S 0.0408(8) 0.0254(7) 0.0501(9) 0.0095(6) 0.0059(7) 0.0106(6)

loop_
_atom_type_symbol
_atom_type_description
_atom_type_scat_dispersion_real
_atom_type_scat_dispersion_imag
_atom_type_scat_source
C C 0.0033 0.0016 'International Tables Vol C Tables 4.2.6.8 and 6.1.1.4'
H H 0.0000 0.0000 'International Tables Vol C Tables 4.2.6.8 and 6.1.1.4'
N N 0.0061 0.0033 'International Tables Vol C Tables 4.2.6.8 and 6.1.1.4'
O O 0.0106 0.0060 'International Tables Vol C Tables 4.2.6.8 and 6.1.1.4'
Fe Fe 0.3463 0.8444 'International Tables Vol C Tables 4.2.6.8 and 6.1.1.4'

loop_
_geom_angle_atom_site_label_1
_geom_angle_atom_site_label_2
_geom_angle_atom_site_label_3
_geom_angle
_geom_angle_site_symmetry_1
_geom_angle_site_symmetry_3
O1 Fe1 O2 171.53(4) . .
O1 Fe1 N2 94.47(4) . .
O2 Fe1 N2 83.26(4) . .
O1 Fe1 N1 83.20(4) . .
O2 Fe1 N1 93.65(4) . .
N2 Fe1 N1 142.78(4) . .
O1 Fe1 N1S 90.56(4) . .
O2 Fe1 N1S 97.86(4) . .
N2 Fe1 N1S 111.89(5) . .
N1 Fe1 N1S 105.29(5) . .
C1 O1 Fe1 113.51(7) . .
C23 O2 Fe1 114.97(7) . .
C2 N1 C15 119.87(9) . .
C2 N1 Fe1 113.21(7) . .
C15 N1 Fe1 126.83(7) . .
C24 N2 C37 120.02(9) . .
C24 N2 Fe1 114.30(7) . .
C37 N2 Fe1 125.50(7) . .
O1 C1 C6 124.44(10) . .
O1 C1 C2 115.24(10) . .
C6 C1 C2 120.32(10) . .
N1 C2 C3 127.36(10) . .
N1 C2 C1 111.85(10) . .
C3 C2 C1 120.78(10) . .
C4 C3 C2 119.39(10) . .
C4 C3 H3A 120.3 . .
C2 C3 H3A 120.3 . .
C3 C4 C5 118.62(10) . .
C3 C4 C7 120.10(10) . .
C5 C4 C7 121.06(10) . .
C6 C5 C4 124.64(10) . .
C6 C5 H5A 117.7 . .
C4 C5 H5A 117.7 . .
C5 C6 C1 116.07(10) . .
C5 C6 C11 123.81(10) . .
C1 C6 C11 120.04(10) . .
C4 C7 C9 110.77(10) . .
C4 C7 C8 107.30(10) . .
C9 C7 C8 109.35(10) . .
C4 C7 C10 112.87(10) . .
C9 C7 C10 107.71(10) . .
C8 C7 C10 108.80(10) . .
C7 C8 H8A 109.5 . .
C7 C8 H8B 109.5 . .
H8A C8 H8B 109.5 . .
C7 C8 H8C 109.5 . .
H8A C8 H8C 109.5 . .
H8B C8 H8C 109.5 . .
C7 C9 H9A 109.5 . .
C7 C9 H9B 109.5 . .
H9A C9 H9B 109.5 . .
C7 C9 H9C 109.5 . .
H9A C9 H9C 109.5 . .
H9B C9 H9C 109.5 . .
C7 C10 H10A 109.5 . .
C7 C10 H10B 109.5 . .
H10A C10 H10B 109.5 . .
C7 C10 H10C 109.5 . .
H10A C10 H10C 109.5 . .
H10B C10 H10C 109.5 . .
C14 C11 C12 108.04(10) . .
C14 C11 C6 109.95(10) . .
C12 C11 C6 111.57(10) . .
C14 C11 C13 110.09(11) . .
C12 C11 C13 108.16(10) . .
C6 C11 C13 109.01(10) . .
C11 C12 H12A 109.5 . .
C11 C12 H12B 109.5 . .
H12A C12 H12B 109.5 . .
C11 C12 H12C 109.5 . .
H12A C12 H12C 109.5 . .
H12B C12 H12C 109.5 . .
C11 C13 H13A 109.5 . .
C11 C13 H13B 109.5 . .
H13A C13 H13B 109.5 . .
C11 C13 H13C 109.5 . .
H13A C13 H13C 109.5 . .
H13B C13 H13C 109.5 . .
C11 C14 H14A 109.5 . .
C11 C14 H14B 109.5 . .
H14A C14 H14B 109.5 . .
C11 C14 H14C 109.5 . .
H14A C14 H14C 109.5 . .
H14B C14 H14C 109.5 . .
C20 C15 C16 121.93(10) . .
C20 C15 N1 118.16(10) . .
C16 C15 N1 119.85(10) . .
C17 C16 C15 117.89(11) . .
C17 C16 C21 120.78(11) . .
C15 C16 C21 121.33(11) . .
C16 C17 C18 121.42(12) . .
C16 C17 H17A 119.3 . .
C18 C17 H17A 119.3 . .
C17 C18 C19 119.51(11) . .
C17 C18 H18A 120.2 . .
C19 C18 H18A 120.2 . .
C20 C19 C18 121.11(12) . .
C20 C19 H19A 119.4 . .
C18 C19 H19A 119.4 . .
C19 C20 C15 118.11(11) . .
C19 C20 C22 120.89(12) . .
C15 C20 C22 120.99(11) . .
C16 C21 H21A 109.5 . .
C16 C21 H21B 109.5 . .
H21A C21 H21B 109.5 . .
C16 C21 H21C 109.5 . .
H21A C21 H21C 109.5 . .
H21B C21 H21C 109.5 . .
C20 C22 H22A 109.5 . .
C20 C22 H22B 109.5 . .
H22A C22 H22B 109.5 . .
C20 C22 H22C 109.5 . .
H22A C22 H22C 109.5 . .
H22B C22 H22C 109.5 . .
O2 C23 C24 115.22(9) . .
O2 C23 C28 124.34(10) . .
C24 C23 C28 120.44(10) . .
N2 C24 C25 127.12(10) . .
N2 C24 C23 111.86(10) . .
C25 C24 C23 121.02(10) . .
C26 C25 C24 118.98(10) . .
C26 C25 H25A 120.5 . .
C24 C25 H25A 120.5 . .
C25 C26 C27 118.79(10) . .
C25 C26 C29 123.27(10) . .
C27 C26 C29 117.94(10) . .
C28 C27 C26 124.91(10) . .
C28 C27 H27A 117.5 . .
C26 C27 H27A 117.5 . .
C27 C28 C23 115.74(10) . .
C27 C28 C33 123.19(10) . .
C23 C28 C33 121.06(10) . .
C26 C29 C31 108.73(11) . .
C26 C29 C30 111.98(10) . .
C31 C29 C30 108.99(11) . .
C26 C29 C32 109.98(11) . .
C31 C29 C32 109.39(11) . .
C30 C29 C32 107.73(12) . .
C29 C30 H30A 109.5 . .
C29 C30 H30B 109.5 . .
H30A C30 H30B 109.5 . .
C29 C30 H30C 109.5 . .
H30A C30 H30C 109.5 . .
H30B C30 H30C 109.5 . .
C29 C31 H31A 109.5 . .
C29 C31 H31B 109.5 . .
H31A C31 H31B 109.5 . .
C29 C31 H31C 109.5 . .
H31A C31 H31C 109.5 . .
H31B C31 H31C 109.5 . .
C29 C32 H32A 109.5 . .
C29 C32 H32B 109.5 . .
H32A C32 H32B 109.5 . .
C29 C32 H32C 109.5 . .
H32A C32 H32C 109.5 . .
H32B C32 H32C 109.5 . .
C28 C33 C34 111.32(10) . .
C28 C33 C36 109.64(10) . .
C34 C33 C36 107.95(10) . .
C28 C33 C35 109.86(9) . .
C34 C33 C35 108.23(10) . .
C36 C33 C35 109.79(11) . .
C33 C34 H34A 109.5 . .
C33 C34 H34B 109.5 . .
H34A C34 H34B 109.5 . .
C33 C34 H34C 109.5 . .
H34A C34 H34C 109.5 . .
H34B C34 H34C 109.5 . .
C33 C35 H35A 109.5 . .
C33 C35 H35B 109.5 . .
H35A C35 H35B 109.5 . .
C33 C35 H35C 109.5 . .
H35A C35 H35C 109.5 . .
H35B C35 H35C 109.5 . .
C33 C36 H36A 109.5 . .
C33 C36 H36B 109.5 . .
H36A C36 H36B 109.5 . .
C33 C36 H36C 109.5 . .
H36A C36 H36C 109.5 . .
H36B C36 H36C 109.5 . .
C42 C37 C38 121.95(10) . .
C42 C37 N2 119.44(10) . .
C38 C37 N2 118.52(10) . .
C39 C38 C37 118.11(11) . .
C39 C38 C43 121.03(11) . .
C37 C38 C43 120.85(10) . .
C40 C39 C38 120.98(11) . .
C40 C39 H39A 119.5 . .
C38 C39 H39A 119.5 . .
C41 C40 C39 119.95(11) . .
C41 C40 H40A 120.0 . .
C39 C40 H40A 120.0 . .
C40 C41 C42 120.98(11) . .
C40 C41 H41A 119.5 . .
C42 C41 H41A 119.5 . .
C37 C42 C41 117.98(11) . .
C37 C42 C44 121.46(10) . .
C41 C42 C44 120.52(11) . .
C38 C43 H43A 109.5 . .
C38 C43 H43B 109.5 . .
H43A C43 H43B 109.5 . .
C38 C43 H43C 109.5 . .
H43A C43 H43C 109.5 . .
H43B C43 H43C 109.5 . .
C42 C44 H44A 109.5 . .
C42 C44 H44B 109.5 . .
H44A C44 H44B 109.5 . .
C42 C44 H44C 109.5 . .
H44A C44 H44C 109.5 . .
H44B C44 H44C 109.5 . .
N2S N1S Fe1 124.28(9) . .
N3S N2S N1S 174.86(15) . .

loop_
_geom_bond_atom_site_label_1
_geom_bond_atom_site_label_2
_geom_bond_distance
_geom_bond_site_symmetry_2
Fe1 O1 1.8674(8) .
Fe1 O2 1.8675(8) .
Fe1 N2 1.8907(10) .
Fe1 N1 1.8968(10) .
Fe1 N1S 1.9424(11) .
O1 C1 1.3062(13) .
O2 C23 1.3087(13) .
N1 C2 1.3508(14) .
N1 C15 1.4322(14) .
N2 C24 1.3543(14) .
N2 C37 1.4332(14) .
C1 C6 1.4218(15) .
C1 C2 1.4359(15) .
C2 C3 1.4119(15) .
C3 C4 1.3758(15) .
C3 H3A 0.9500 .
C4 C5 1.4327(16) .
C4 C7 1.5336(16) .
C5 C6 1.3823(16) .
C5 H5A 0.9500 .
C6 C11 1.5303(15) .
C7 C9 1.5371(18) .
C7 C8 1.5421(18) .
C7 C10 1.5367(17) .
C8 H8A 0.9800 .
C8 H8B 0.9800 .
C8 H8C 0.9800 .
C9 H9A 0.9800 .
C9 H9B 0.9800 .
C9 H9C 0.9800 .
C10 H10A 0.9800 .
C10 H10B 0.9800 .
C10 H10C 0.9800 .
C11 C14 1.5382(18) .
C11 C12 1.5310(16) .
C11 C13 1.5382(18) .
C12 H12A 0.9800 .
C12 H12B 0.9800 .
C12 H12C 0.9800 .
C13 H13A 0.9800 .
C13 H13B 0.9800 .
C13 H13C 0.9800 .
C14 H14A 0.9800 .
C14 H14B 0.9800 .
C14 H14C 0.9800 .
C15 C20 1.3975(17) .
C15 C16 1.3953(16) .
C16 C17 1.3935(16) .
C16 C21 1.5038(18) .
C17 C18 1.3827(19) .
C17 H17A 0.9500 .
C18 C19 1.3863(19) .
C18 H18A 0.9500 .
C19 C20 1.3922(17) .
C19 H19A 0.9500 .
C20 C22 1.5036(18) .
C21 H21A 0.9800 .
C21 H21B 0.9800 .
C21 H21C 0.9800 .
C22 H22A 0.9800 .
C22 H22B 0.9800 .
C22 H22C 0.9800 .
C23 C24 1.4329(15) .
C23 C28 1.4269(15) .
C24 C25 1.4173(15) .
C25 C26 1.3743(15) .
C25 H25A 0.9500 .
C26 C27 1.4343(16) .
C26 C29 1.5294(16) .
C27 C28 1.3791(16) .
C27 H27A 0.9500 .
C28 C33 1.5277(16) .
C29 C31 1.5313(19) .
C29 C30 1.5311(18) .
C29 C32 1.5405(19) .
C30 H30A 0.9800 .
C30 H30B 0.9800 .
C30 H30C 0.9800 .
C31 H31A 0.9800 .
C31 H31B 0.9800 .
C31 H31C 0.9800 .
C32 H32A 0.9800 .
C32 H32B 0.9800 .
C32 H32C 0.9800 .
C33 C34 1.5327(16) .
C33 C36 1.5374(18) .
C33 C35 1.5389(17) .
C34 H34A 0.9800 .
C34 H34B 0.9800 .
C34 H34C 0.9800 .
C35 H35A 0.9800 .
C35 H35B 0.9800 .
C35 H35C 0.9800 .
C36 H36A 0.9800 .
C36 H36B 0.9800 .
C36 H36C 0.9800 .
C37 C42 1.3979(16) .
C37 C38 1.3996(16) .
C38 C39 1.3938(16) .
C38 C43 1.5052(17) .
C39 C40 1.3854(18) .
C39 H39A 0.9500 .
C40 C41 1.3854(18) .
C40 H40A 0.9500 .
C41 C42 1.3974(15) .
C41 H41A 0.9500 .
C42 C44 1.5074(17) .
C43 H43A 0.9800 .
C43 H43B 0.9800 .
C43 H43C 0.9800 .
C44 H44A 0.9800 .
C44 H44B 0.9800 .
C44 H44C 0.9800 .
N1S N2S 1.2037(16) .
N2S N3S 1.1489(17) .
